data_2220951
loop_
_publ_author_name
'Zi, Tie-Ying'
'Zang, Zhi-He'
'Yuan, Ming-Yong'
'Zheng, Ling-Li'

_publ_section_title
;
 (25<i>R</i>)-5a-Spirostane-3,12-dione
;
_journal_coeditor_code XU2465
_journal_issue 2
_journal_name_full 'Acta Crystallographica Section E'
_journal_page_first o232
_journal_paper_doi 10.1107/S1600536808043687
_journal_volume 65
_journal_year 2009
_chemical_formula_iupac 'C27 H40 O4'
_chemical_formula_moiety 'C27 H40 O4'
_chemical_formula_sum 'C27 H40 O4'
_chemical_formula_weight 428.59
_chemical_name_systematic
;
(25<i>R</i>)-5a-Spirostane-3,12-dione
;
_space_group_IT_number 5
_symmetry_cell_setting monoclinic
_symmetry_space_group_name_Hall 'C 2y'
_symmetry_space_group_name_H-M 'C 1 2 1'
_atom_sites_solution_hydrogens geom
_atom_sites_solution_primary direct
_atom_sites_solution_secondary difmap
_audit_creation_method SHELXL-97
_cell_angle_alpha 90.00
_cell_angle_beta 98.02(3)
_cell_angle_gamma 90.00
_cell_formula_units_Z 4
_cell_length_a 12.660(3)
_cell_length_b 6.443(3)
_cell_length_c 30.167(3)
_cell_measurement_reflns_used 12
_cell_measurement_temperature 292(2)
_cell_measurement_theta_max 5.61
_cell_measurement_theta_min 4.33
_cell_volume 2436.6(13)
_computing_cell_refinement 'DIFRAC (Gabe & White, 1993)'
_computing_data_collection 'DIFRAC (Gabe & White, 1993)'
_computing_data_reduction 'NRCVAX (Gabe <i>et al.</i>,  1989)'
_computing_molecular_graphics 'ORTEP-3 for Windows (Farrugia, 1997)'
_computing_publication_material 'WinGX (Farrugia, 1999)'
_computing_structure_refinement 'SHELXL97 (Sheldrick, 2008)'
_computing_structure_solution 'SHELXS97 (Sheldrick, 2008)'
_diffrn_ambient_temperature 292(2)
_diffrn_measured_fraction_theta_full 0.988
_diffrn_measured_fraction_theta_max 0.988
_diffrn_measurement_device_type 'Enraf--Nonius CAD-4'
_diffrn_measurement_method \w/2\q
_diffrn_radiation_monochromator graphite
_diffrn_radiation_source 'fine-focus sealed tube'
_diffrn_radiation_type MoK\a
_diffrn_radiation_wavelength 0.71073
_diffrn_reflns_av_R_equivalents 0.1360
_diffrn_reflns_av_sigmaI/netI 0.1468
_diffrn_reflns_limit_h_max 15
_diffrn_reflns_limit_h_min -15
_diffrn_reflns_limit_k_max 7
_diffrn_reflns_limit_k_min -7
_diffrn_reflns_limit_l_max 36
_diffrn_reflns_limit_l_min -35
_diffrn_reflns_number 2837
_diffrn_reflns_theta_full 25.45
_diffrn_reflns_theta_max 25.45
_diffrn_reflns_theta_min 1.36
_diffrn_standards_decay_% 2.606
_diffrn_standards_interval_count 150
_diffrn_standards_number 3
_exptl_absorpt_coefficient_mu 0.076
_exptl_absorpt_correction_type none
_exptl_crystal_colour colourless
_exptl_crystal_density_diffrn 1.168
_exptl_crystal_density_method 'not measured'
_exptl_crystal_description block
_exptl_crystal_F_000 936
_exptl_crystal_size_max 0.44
_exptl_crystal_size_mid 0.40
_exptl_crystal_size_min 0.30
_refine_diff_density_max 0.193
_refine_diff_density_min -0.226
_refine_ls_extinction_method none
_refine_ls_goodness_of_fit_ref 1.071
_refine_ls_hydrogen_treatment constr
_refine_ls_matrix_type full
_refine_ls_number_parameters 284
_refine_ls_number_reflns 2407
_refine_ls_number_restraints 2
_refine_ls_restrained_S_all 1.072
_refine_ls_R_factor_all 0.2285
_refine_ls_R_factor_gt 0.0784
_refine_ls_shift/su_max 0.000
_refine_ls_shift/su_mean 0.000
_refine_ls_structure_factor_coef Fsqd
_refine_ls_weighting_details 'calc w=1/[\s^2^(Fo^2^)+(0.0752P)^2^] where P=(Fo^2^+2Fc^2^)/3'
_refine_ls_weighting_scheme calc
_refine_ls_wR_factor_gt 0.1606
_refine_ls_wR_factor_ref 0.2015
_reflns_number_gt 919
_reflns_number_total 2407
_reflns_threshold_expression I>2\s(I)
_cod_data_source_file xu2465.cif
_cod_data_source_block I
_cod_depositor_comments
;
The following automatic conversions were performed:
'_symmetry_cell_setting' value 'Monoclinic' changed to 'monoclinic'
according to '/home/saulius/struct/CIF-dictionaries/cif_core.dic'
dictionary named 'cif_core.dic' version 2.4.1 from 2010-06-29.

Automatic conversion script
Id: cif_fix_enum 1527 2010-12-29 10:47:43Z saulius 

The following automatic conversions were performed:

'_symmetry_cell_setting' value 'Monoclinic' changed to 'monoclinic'
according to /home/saulius/struct/CIF-dictionaries/cif_core.dic
dictionary named 'cif_core.dic' version 2.4.1 from 2010-06-29.

Automatic conversion script
Id: cif_fix_values 1715 2011-07-08 13:25:40Z adriana 
;
_cod_original_cell_volume 2436.8(14)
_cod_original_sg_symbol_H-M 'C 2'
_cod_database_code 2220951
_cod_database_fobs_code 2220951

loop_
_symmetry_equiv_pos_as_xyz
'x, y, z'
'-x, y, -z'
'x+1/2, y+1/2, z'
'-x+1/2, y+1/2, -z'

loop_
_atom_site_type_symbol
_atom_site_label
_atom_site_fract_x
_atom_site_fract_y
_atom_site_fract_z
_atom_site_U_iso_or_equiv
_atom_site_adp_type
_atom_site_calc_flag
_atom_site_refinement_flags
_atom_site_occupancy
_atom_site_disorder_assembly
_atom_site_disorder_group
O O1 0.7481(5) 0.2933(11) 0.4779(2) 0.0958(19) Uani d . 1 . .
O O2 0.6375(4) 0.7105(13) 0.7368(2) 0.117(3) Uani d . 1 . .
O O3 1.0031(4) 0.7234(9) 0.83970(17) 0.0791(17) Uani d . 1 . .
O O4 0.9410(5) 1.0093(10) 0.8752(2) 0.096(2) Uani d . 1 . .
C C1 0.6736(5) 0.3818(15) 0.5873(2) 0.076(2) Uani d . 1 . .
H H1A 0.6156 0.3421 0.6035 0.091 Uiso calc R 1 . .
H H1B 0.6664 0.5291 0.5809 0.091 Uiso calc R 1 . .
C C2 0.6615(6) 0.2652(16) 0.5435(3) 0.086(2) Uani d . 1 . .
H H2A 0.5996 0.3182 0.5243 0.104 Uiso calc R 1 . .
H H2B 0.6485 0.1200 0.5493 0.104 Uiso calc R 1 . .
C C3 0.7588(7) 0.2814(15) 0.5186(4) 0.079(2) Uani d . 1 . .
C C4 0.8630(6) 0.2756(16) 0.5476(2) 0.080(2) Uani d . 1 . .
H H4A 0.9174 0.3246 0.5304 0.096 Uiso calc R 1 . .
H H4B 0.8795 0.1325 0.5557 0.096 Uiso calc R 1 . .
C C5 0.8694(5) 0.4009(12) 0.5893(2) 0.0635(19) Uani d . 1 . .
H H5 0.8585 0.5464 0.5804 0.076 Uiso calc R 1 . .
C C6 0.9812(5) 0.3854(15) 0.6177(2) 0.081(2) Uani d . 1 . .
H H6A 1.0353 0.4246 0.5995 0.097 Uiso calc R 1 . .
H H6B 0.9944 0.2429 0.6273 0.097 Uiso calc R 1 . .
C C7 0.9890(5) 0.5280(16) 0.6591(2) 0.076(3) Uani d . 1 . .
H H7A 1.0577 0.5077 0.6773 0.092 Uiso calc R 1 . .
H H7B 0.9848 0.6717 0.6494 0.092 Uiso calc R 1 . .
C C8 0.9014(5) 0.4848(13) 0.6870(2) 0.0585(19) Uani d . 1 . .
H H8 0.9136 0.3454 0.6996 0.070 Uiso calc R 1 . .
C C9 0.7921(5) 0.4852(11) 0.6594(2) 0.0541(18) Uani d . 1 . .
H H9 0.7852 0.6255 0.6468 0.065 Uiso calc R 1 . .
C C10 0.7822(6) 0.3447(10) 0.6186(3) 0.056(2) Uani d . 1 . .
C C11 0.7016(5) 0.4700(13) 0.6871(2) 0.075(2) Uani d . 1 . .
H H11A 0.6966 0.3275 0.6970 0.089 Uiso calc R 1 . .
H H11B 0.6354 0.5032 0.6681 0.089 Uiso calc R 1 . .
C C12 0.7124(7) 0.6099(15) 0.7276(3) 0.081(2) Uani d . 1 . .
C C13 0.8200(5) 0.5999(11) 0.7571(2) 0.0549(19) Uani d . 1 . .
C C14 0.9030(5) 0.6332(12) 0.7254(2) 0.0607(19) Uani d . 1 . .
H H14 0.8864 0.7692 0.7116 0.073 Uiso calc R 1 . .
C C15 1.0041(6) 0.6679(15) 0.7598(3) 0.088(3) Uani d . 1 . .
H H15A 1.0313 0.5373 0.7727 0.105 Uiso calc R 1 . .
H H15B 1.0596 0.7357 0.7459 0.105 Uiso calc R 1 . .
C C16 0.9656(6) 0.8067(14) 0.7951(2) 0.076(2) Uani d . 1 . .
H H16 0.9878 0.9511 0.7922 0.091 Uiso calc R 1 . .
C C17 0.8411(5) 0.7863(14) 0.7912(2) 0.065(2) Uani d . 1 . .
H H17 0.8073 0.9126 0.7778 0.078 Uiso calc R 1 . .
C C18 0.8278(6) 0.3872(12) 0.7799(2) 0.077(2) Uani d . 1 . .
H H18A 0.8814 0.3915 0.8058 0.115 Uiso calc R 1 . .
H H18B 0.8467 0.2845 0.7594 0.115 Uiso calc R 1 . .
H H18C 0.7602 0.3523 0.7889 0.115 Uiso calc R 1 . .
C C19 0.7859(7) 0.1141(13) 0.6329(3) 0.076(2) Uani d . 1 . .
H H19A 0.7276 0.0855 0.6492 0.114 Uiso calc R 1 . .
H H19B 0.8521 0.0863 0.6516 0.114 Uiso calc R 1 . .
H H19C 0.7801 0.0275 0.6068 0.114 Uiso calc R 1 . .
C C20 0.8194(6) 0.7661(15) 0.8389(2) 0.076(2) Uani d . 1 . .
H H20 0.7965 0.6227 0.8428 0.091 Uiso calc R 1 . .
C C21 0.7318(6) 0.9049(17) 0.8505(3) 0.098(3) Uani d . 1 . .
H H21A 0.7527 1.0474 0.8483 0.146 Uiso calc R 1 . .
H H21B 0.7190 0.8765 0.8805 0.146 Uiso calc R 1 . .
H H21C 0.6678 0.8796 0.8301 0.146 Uiso calc R 1 . .
C C22 0.9283(7) 0.7917(16) 0.8671(3) 0.084(3) Uani d . 1 . .
C C23 0.9441(6) 0.6702(13) 0.9110(3) 0.078(2) Uani d . 1 . .
H H23A 0.9425 0.5224 0.9048 0.093 Uiso calc R 1 . .
H H23B 0.8867 0.7017 0.9282 0.093 Uiso calc R 1 . .
C C24 1.0524(8) 0.729(2) 0.9385(3) 0.118(4) Uani d . 1 . .
H H24A 1.0583 0.6638 0.9678 0.141 Uiso calc R 1 . .
H H24B 1.1100 0.6768 0.9235 0.141 Uiso calc R 1 . .
C C25 1.0628(8) 0.956(2) 0.9439(4) 0.123(4) Uani d U 1 . .
H H25 1.0063 1.0032 0.9607 0.147 Uiso calc R 1 . .
C C26 1.0440(8) 1.0586(18) 0.8978(3) 0.109(3) Uani d U 1 . .
H H26A 1.0507 1.2080 0.9012 0.130 Uiso calc R 1 . .
H H26B 1.0977 1.0116 0.8801 0.130 Uiso calc R 1 . .
C C27 1.1729(7) 1.030(3) 0.9702(3) 0.164(5) Uani d . 1 . .
H H27A 1.2271 1.0205 0.9510 0.247 Uiso calc R 1 . .
H H27B 1.1917 0.9440 0.9960 0.247 Uiso calc R 1 . .
H H27C 1.1668 1.1718 0.9795 0.247 Uiso calc R 1 . .

loop_
_atom_site_aniso_label
_atom_site_aniso_U_11
_atom_site_aniso_U_22
_atom_site_aniso_U_33
_atom_site_aniso_U_12
_atom_site_aniso_U_13
_atom_site_aniso_U_23
O1 0.146(5) 0.071(4) 0.068(4) -0.012(4) 0.005(3) -0.003(4)
O2 0.076(4) 0.156(7) 0.117(4) 0.044(4) 0.003(3) -0.043(5)
O3 0.081(4) 0.082(4) 0.074(3) 0.026(3) 0.009(3) -0.004(3)
O4 0.105(5) 0.079(5) 0.101(4) 0.006(4) 0.000(4) -0.005(4)
C1 0.064(5) 0.082(6) 0.087(5) -0.003(5) 0.029(4) -0.009(5)
C2 0.092(6) 0.066(6) 0.098(6) -0.015(5) 0.001(5) -0.013(6)
C3 0.098(7) 0.051(5) 0.087(7) -0.001(5) 0.011(6) -0.002(6)
C4 0.092(6) 0.085(6) 0.068(5) -0.020(6) 0.029(4) -0.013(6)
C5 0.066(5) 0.054(5) 0.072(5) -0.007(4) 0.014(4) 0.003(4)
C6 0.074(6) 0.073(6) 0.102(6) -0.015(4) 0.037(5) -0.012(6)
C7 0.054(4) 0.097(7) 0.077(5) -0.005(5) 0.010(4) -0.003(5)
C8 0.049(4) 0.055(5) 0.072(5) 0.000(4) 0.013(4) -0.009(4)
C9 0.062(4) 0.043(4) 0.059(4) -0.008(4) 0.014(4) 0.015(4)
C10 0.059(5) 0.036(4) 0.075(5) 0.006(3) 0.019(4) 0.004(4)
C11 0.065(5) 0.066(6) 0.091(6) -0.001(4) 0.007(4) -0.009(5)
C12 0.068(6) 0.082(6) 0.097(6) 0.007(5) 0.028(5) -0.013(6)
C13 0.053(4) 0.046(4) 0.068(5) 0.004(4) 0.018(4) 0.013(4)
C14 0.065(5) 0.047(4) 0.071(5) 0.008(4) 0.015(4) 0.024(4)
C15 0.063(5) 0.113(8) 0.089(6) -0.002(5) 0.018(5) -0.024(6)
C16 0.101(7) 0.056(5) 0.074(5) 0.021(5) 0.021(5) 0.008(4)
C17 0.071(5) 0.063(5) 0.064(5) 0.005(5) 0.018(4) 0.025(4)
C18 0.110(6) 0.050(4) 0.076(5) 0.004(5) 0.032(5) 0.014(4)
C19 0.107(6) 0.047(5) 0.075(5) 0.001(5) 0.015(5) 0.002(4)
C20 0.086(6) 0.059(5) 0.084(6) 0.007(5) 0.016(5) 0.006(5)
C21 0.104(7) 0.108(7) 0.084(6) 0.019(6) 0.028(5) -0.010(6)
C22 0.102(7) 0.063(6) 0.083(6) 0.023(6) 0.005(6) -0.005(6)
C23 0.086(6) 0.067(6) 0.081(5) 0.004(5) 0.014(5) 0.013(5)
C24 0.127(9) 0.143(13) 0.079(7) 0.019(8) -0.002(6) 0.019(7)
C25 0.105(8) 0.142(13) 0.114(8) 0.007(8) -0.007(7) -0.026(7)
C26 0.132(9) 0.093(9) 0.102(6) 0.002(7) 0.021(7) -0.028(6)
C27 0.129(9) 0.221(16) 0.133(8) -0.024(11) -0.015(7) -0.036(11)

loop_
_atom_type_symbol
_atom_type_description
_atom_type_scat_dispersion_real
_atom_type_scat_dispersion_imag
_atom_type_scat_source
C C 0.0033 0.0016 'International Tables Vol C Tables 4.2.6.8 and 6.1.1.4'
H H 0.0000 0.0000 'International Tables Vol C Tables 4.2.6.8 and 6.1.1.4'
O O 0.0106 0.0060 'International Tables Vol C Tables 4.2.6.8 and 6.1.1.4'

loop_
_geom_angle_atom_site_label_1
_geom_angle_atom_site_label_2
_geom_angle_atom_site_label_3
_geom_angle_site_symmetry_1
_geom_angle_site_symmetry_3
_geom_angle
_geom_angle_publ_flag
C22 O3 C16 . . 105.3(6) ?
C26 O4 C22 . . 112.1(7) ?
C2 C1 C10 . . 115.0(6) ?
C2 C1 H1A . . 108.5 ?
C10 C1 H1A . . 108.5 ?
C2 C1 H1B . . 108.5 ?
C10 C1 H1B . . 108.5 ?
H1A C1 H1B . . 107.5 ?
C1 C2 C3 . . 113.9(7) ?
C1 C2 H2A . . 108.8 ?
C3 C2 H2A . . 108.8 ?
C1 C2 H2B . . 108.8 ?
C3 C2 H2B . . 108.8 ?
H2A C2 H2B . . 107.7 ?
O1 C3 C4 . . 124.2(8) ?
O1 C3 C2 . . 120.9(8) ?
C4 C3 C2 . . 114.9(8) ?
C3 C4 C5 . . 115.2(7) ?
C3 C4 H4A . . 108.5 ?
C5 C4 H4A . . 108.5 ?
C3 C4 H4B . . 108.5 ?
C5 C4 H4B . . 108.5 ?
H4A C4 H4B . . 107.5 ?
C4 C5 C6 . . 111.7(6) ?
C4 C5 C10 . . 113.4(6) ?
C6 C5 C10 . . 109.7(6) ?
C4 C5 H5 . . 107.3 ?
C6 C5 H5 . . 107.3 ?
C10 C5 H5 . . 107.3 ?
C5 C6 C7 . . 111.1(6) ?
C5 C6 H6A . . 109.4 ?
C7 C6 H6A . . 109.4 ?
C5 C6 H6B . . 109.4 ?
C7 C6 H6B . . 109.4 ?
H6A C6 H6B . . 108.0 ?
C8 C7 C6 . . 111.8(7) ?
C8 C7 H7A . . 109.3 ?
C6 C7 H7A . . 109.3 ?
C8 C7 H7B . . 109.3 ?
C6 C7 H7B . . 109.3 ?
H7A C7 H7B . . 107.9 ?
C14 C8 C7 . . 112.4(6) ?
C14 C8 C9 . . 109.6(6) ?
C7 C8 C9 . . 112.5(6) ?
C14 C8 H8 . . 107.4 ?
C7 C8 H8 . . 107.4 ?
C9 C8 H8 . . 107.4 ?
C8 C9 C11 . . 113.8(5) ?
C8 C9 C10 . . 114.2(6) ?
C11 C9 C10 . . 115.2(6) ?
C8 C9 H9 . . 103.9 ?
C11 C9 H9 . . 103.9 ?
C10 C9 H9 . . 103.9 ?
C9 C10 C5 . . 109.8(5) ?
C9 C10 C19 . . 110.5(6) ?
C5 C10 C19 . . 112.9(6) ?
C9 C10 C1 . . 111.2(5) ?
C5 C10 C1 . . 104.8(6) ?
C19 C10 C1 . . 107.6(6) ?
C9 C11 C12 . . 114.7(6) ?
C9 C11 H11A . . 108.6 ?
C12 C11 H11A . . 108.6 ?
C9 C11 H11B . . 108.6 ?
C12 C11 H11B . . 108.6 ?
H11A C11 H11B . . 107.6 ?
O2 C12 C11 . . 121.2(8) ?
O2 C12 C13 . . 123.7(8) ?
C11 C12 C13 . . 114.9(7) ?
C12 C13 C14 . . 105.4(5) ?
C12 C13 C18 . . 107.3(6) ?
C14 C13 C18 . . 113.6(6) ?
C12 C13 C17 . . 113.9(6) ?
C14 C13 C17 . . 103.4(6) ?
C18 C13 C17 . . 113.2(5) ?
C8 C14 C13 . . 117.2(6) ?
C8 C14 C15 . . 122.1(6) ?
C13 C14 C15 . . 100.1(5) ?
C8 C14 H14 . . 105.3 ?
C13 C14 H14 . . 105.3 ?
C15 C14 H14 . . 105.3 ?
C16 C15 C14 . . 103.9(6) ?
C16 C15 H15A . . 111.0 ?
C14 C15 H15A . . 111.0 ?
C16 C15 H15B . . 111.0 ?
C14 C15 H15B . . 111.0 ?
H15A C15 H15B . . 109.0 ?
O3 C16 C15 . . 109.5(7) ?
O3 C16 C17 . . 103.5(6) ?
C15 C16 C17 . . 108.3(6) ?
O3 C16 H16 . . 111.7 ?
C15 C16 H16 . . 111.7 ?
C17 C16 H16 . . 111.8 ?
C20 C17 C16 . . 104.5(5) ?
C20 C17 C13 . . 121.2(7) ?
C16 C17 C13 . . 100.9(6) ?
C20 C17 H17 . . 109.8 ?
C16 C17 H17 . . 109.8 ?
C13 C17 H17 . . 109.8 ?
C13 C18 H18A . . 109.5 ?
C13 C18 H18B . . 109.5 ?
H18A C18 H18B . . 109.5 ?
C13 C18 H18C . . 109.5 ?
H18A C18 H18C . . 109.5 ?
H18B C18 H18C . . 109.5 ?
C10 C19 H19A . . 109.5 ?
C10 C19 H19B . . 109.5 ?
H19A C19 H19B . . 109.5 ?
C10 C19 H19C . . 109.5 ?
H19A C19 H19C . . 109.5 ?
H19B C19 H19C . . 109.5 ?
C21 C20 C17 . . 114.2(7) ?
C21 C20 C22 . . 116.4(8) ?
C17 C20 C22 . . 104.6(6) ?
C21 C20 H20 . . 107.1 ?
C17 C20 H20 . . 107.1 ?
C22 C20 H20 . . 107.1 ?
C20 C21 H21A . . 109.5 ?
C20 C21 H21B . . 109.5 ?
H21A C21 H21B . . 109.5 ?
C20 C21 H21C . . 109.5 ?
H21A C21 H21C . . 109.5 ?
H21B C21 H21C . . 109.5 ?
O3 C22 O4 . . 109.7(8) ?
O3 C22 C20 . . 105.6(7) ?
O4 C22 C20 . . 105.8(7) ?
O3 C22 C23 . . 109.3(7) ?
O4 C22 C23 . . 110.9(8) ?
C20 C22 C23 . . 115.3(8) ?
C22 C23 C24 . . 109.8(7) ?
C22 C23 H23A . . 109.7 ?
C24 C23 H23A . . 109.7 ?
C22 C23 H23B . . 109.7 ?
C24 C23 H23B . . 109.7 ?
H23A C23 H23B . . 108.2 ?
C25 C24 C23 . . 111.1(9) ?
C25 C24 H24A . . 109.4 ?
C23 C24 H24A . . 109.4 ?
C25 C24 H24B . . 109.4 ?
C23 C24 H24B . . 109.4 ?
H24A C24 H24B . . 108.0 ?
C24 C25 C26 . . 109.1(10) ?
C24 C25 C27 . . 114.5(12) ?
C26 C25 C27 . . 109.9(10) ?
C24 C25 H25 . . 107.7 ?
C26 C25 H25 . . 107.7 ?
C27 C25 H25 . . 107.7 ?
O4 C26 C25 . . 110.9(9) ?
O4 C26 H26A . . 109.5 ?
C25 C26 H26A . . 109.5 ?
O4 C26 H26B . . 109.5 ?
C25 C26 H26B . . 109.5 ?
H26A C26 H26B . . 108.0 ?
C25 C27 H27A . . 109.5 ?
C25 C27 H27B . . 109.5 ?
H27A C27 H27B . . 109.5 ?
C25 C27 H27C . . 109.5 ?
H27A C27 H27C . . 109.5 ?
H27B C27 H27C . . 109.5 ?

loop_
_geom_bond_atom_site_label_1
_geom_bond_atom_site_label_2
_geom_bond_site_symmetry_2
_geom_bond_distance
_geom_bond_publ_flag
O1 C3 . 1.220(8) ?
O2 C12 . 1.211(9) ?
O3 C22 . 1.412(9) ?
O3 C16 . 1.464(8) ?
O4 C26 . 1.421(9) ?
O4 C22 . 1.428(12) ?
C1 C2 . 1.509(10) ?
C1 C10 . 1.574(9) ?
C1 H1A . 0.9700 ?
C1 H1B . 0.9700 ?
C2 C3 . 1.533(11) ?
C2 H2A . 0.9700 ?
C2 H2B . 0.9700 ?
C3 C4 . 1.478(10) ?
C4 C5 . 1.488(10) ?
C4 H4A . 0.9700 ?
C4 H4B . 0.9700 ?
C5 C6 . 1.552(9) ?
C5 C10 . 1.549(9) ?
C5 H5 . 0.9800 ?
C6 C7 . 1.543(11) ?
C6 H6A . 0.9700 ?
C6 H6B . 0.9700 ?
C7 C8 . 1.508(9) ?
C7 H7A . 0.9700 ?
C7 H7B . 0.9700 ?
C8 C14 . 1.500(9) ?
C8 C9 . 1.511(8) ?
C8 H8 . 0.9800 ?
C9 C11 . 1.512(9) ?
C9 C10 . 1.521(9) ?
C9 H9 . 0.9800 ?
C10 C19 . 1.546(11) ?
C11 C12 . 1.510(10) ?
C11 H11A . 0.9700 ?
C11 H11B . 0.9700 ?
C12 C13 . 1.521(10) ?
C13 C14 . 1.533(9) ?
C13 C18 . 1.530(10) ?
C13 C17 . 1.579(11) ?
C14 C15 . 1.547(9) ?
C14 H14 . 0.9800 ?
C15 C16 . 1.523(10) ?
C15 H15A . 0.9700 ?
C15 H15B . 0.9700 ?
C16 C17 . 1.569(9) ?
C16 H16 . 0.9800 ?
C17 C20 . 1.509(10) ?
C17 H17 . 0.9800 ?
C18 H18A . 0.9600 ?
C18 H18B . 0.9600 ?
C18 H18C . 0.9600 ?
C19 H19A . 0.9600 ?
C19 H19B . 0.9600 ?
C19 H19C . 0.9600 ?
C20 C21 . 1.504(10) ?
C20 C22 . 1.524(10) ?
C20 H20 . 0.9800 ?
C21 H21A . 0.9600 ?
C21 H21B . 0.9600 ?
C21 H21C . 0.9600 ?
C22 C23 . 1.529(11) ?
C23 C24 . 1.546(12) ?
C23 H23A . 0.9700 ?
C23 H23B . 0.9700 ?
C24 C25 . 1.478(17) ?
C24 H24A . 0.9700 ?
C24 H24B . 0.9700 ?
C25 C26 . 1.529(14) ?
C25 C27 . 1.579(13) ?
C25 H25 . 0.9800 ?
C26 H26A . 0.9700 ?
C26 H26B . 0.9700 ?
C27 H27A . 0.9600 ?
C27 H27B . 0.9600 ?
C27 H27C . 0.9600 ?

loop_
_geom_torsion_atom_site_label_1
_geom_torsion_atom_site_label_2
_geom_torsion_atom_site_label_3
_geom_torsion_atom_site_label_4
_geom_torsion_site_symmetry_1
_geom_torsion_site_symmetry_2
_geom_torsion_site_symmetry_3
_geom_torsion_site_symmetry_4
_geom_torsion
_geom_torsion_publ_flag
C10 C1 C2 C3 . . . . -47.3(10) ?
C1 C2 C3 O1 . . . . -143.0(9) ?
C1 C2 C3 C4 . . . . 38.6(12) ?
O1 C3 C4 C5 . . . . 138.9(9) ?
C2 C3 C4 C5 . . . . -42.7(11) ?
C3 C4 C5 C6 . . . . 179.8(7) ?
C3 C4 C5 C10 . . . . 55.3(10) ?
C4 C5 C6 C7 . . . . 176.0(7) ?
C10 C5 C6 C7 . . . . -57.5(8) ?
C5 C6 C7 C8 . . . . 54.8(9) ?
C6 C7 C8 C14 . . . . -175.6(6) ?
C6 C7 C8 C9 . . . . -51.3(10) ?
C14 C8 C9 C11 . . . . -46.8(8) ?
C7 C8 C9 C11 . . . . -172.5(7) ?
C14 C8 C9 C10 . . . . 178.2(6) ?
C7 C8 C9 C10 . . . . 52.4(9) ?
C8 C9 C10 C5 . . . . -54.8(7) ?
C11 C9 C10 C5 . . . . 170.8(6) ?
C8 C9 C10 C19 . . . . 70.3(8) ?
C11 C9 C10 C19 . . . . -64.1(8) ?
C8 C9 C10 C1 . . . . -170.2(6) ?
C11 C9 C10 C1 . . . . 55.4(8) ?
C4 C5 C10 C9 . . . . -177.9(6) ?
C6 C5 C10 C9 . . . . 56.5(7) ?
C4 C5 C10 C19 . . . . 58.5(9) ?
C6 C5 C10 C19 . . . . -67.1(8) ?
C4 C5 C10 C1 . . . . -58.4(8) ?
C6 C5 C10 C1 . . . . 176.0(6) ?
C2 C1 C10 C9 . . . . 173.9(7) ?
C2 C1 C10 C5 . . . . 55.4(8) ?
C2 C1 C10 C19 . . . . -64.9(9) ?
C8 C9 C11 C12 . . . . 45.3(9) ?
C10 C9 C11 C12 . . . . 179.9(6) ?
C9 C11 C12 O2 . . . . 135.2(9) ?
C9 C11 C12 C13 . . . . -49.4(9) ?
O2 C12 C13 C14 . . . . -133.0(9) ?
C11 C12 C13 C14 . . . . 51.8(9) ?
O2 C12 C13 C18 . . . . 105.7(10) ?
C11 C12 C13 C18 . . . . -69.5(8) ?
O2 C12 C13 C17 . . . . -20.4(11) ?
C11 C12 C13 C17 . . . . 164.4(6) ?
C7 C8 C14 C13 . . . . -177.9(6) ?
C9 C8 C14 C13 . . . . 56.3(8) ?
C7 C8 C14 C15 . . . . -54.1(9) ?
C9 C8 C14 C15 . . . . -180.0(7) ?
C12 C13 C14 C8 . . . . -57.6(8) ?
C18 C13 C14 C8 . . . . 59.6(8) ?
C17 C13 C14 C8 . . . . -177.3(6) ?
C12 C13 C14 C15 . . . . 168.1(6) ?
C18 C13 C14 C15 . . . . -74.7(7) ?
C17 C13 C14 C15 . . . . 48.4(7) ?
C8 C14 C15 C16 . . . . -173.1(7) ?
C13 C14 C15 C16 . . . . -41.8(8) ?
C22 O3 C16 C15 . . . . -153.1(7) ?
C22 O3 C16 C17 . . . . -37.9(8) ?
C14 C15 C16 O3 . . . . 132.2(7) ?
C14 C15 C16 C17 . . . . 20.1(8) ?
O3 C16 C17 C20 . . . . 19.6(8) ?
C15 C16 C17 C20 . . . . 135.7(8) ?
O3 C16 C17 C13 . . . . -106.9(6) ?
C15 C16 C17 C13 . . . . 9.2(7) ?
C12 C13 C17 C20 . . . . 96.2(8) ?
C14 C13 C17 C20 . . . . -150.1(6) ?
C18 C13 C17 C20 . . . . -26.7(9) ?
C12 C13 C17 C16 . . . . -149.3(6) ?
C14 C13 C17 C16 . . . . -35.5(6) ?
C18 C13 C17 C16 . . . . 87.8(7) ?
C16 C17 C20 C21 . . . . 132.4(7) ?
C13 C17 C20 C21 . . . . -114.9(8) ?
C16 C17 C20 C22 . . . . 4.1(9) ?
C13 C17 C20 C22 . . . . 116.8(8) ?
C16 O3 C22 O4 . . . . -72.2(8) ?
C16 O3 C22 C20 . . . . 41.5(9) ?
C16 O3 C22 C23 . . . . 166.1(7) ?
C26 O4 C22 O3 . . . . -61.1(9) ?
C26 O4 C22 C20 . . . . -174.6(6) ?
C26 O4 C22 C23 . . . . 59.7(9) ?
C21 C20 C22 O3 . . . . -154.6(8) ?
C17 C20 C22 O3 . . . . -27.6(10) ?
C21 C20 C22 O4 . . . . -38.3(10) ?
C17 C20 C22 O4 . . . . 88.7(9) ?
C21 C20 C22 C23 . . . . 84.7(10) ?
C17 C20 C22 C23 . . . . -148.4(8) ?
O3 C22 C23 C24 . . . . 67.5(10) ?
O4 C22 C23 C24 . . . . -53.5(10) ?
C20 C22 C23 C24 . . . . -173.8(8) ?
C22 C23 C24 C25 . . . . 52.5(12) ?
C23 C24 C25 C26 . . . . -54.3(12) ?
C23 C24 C25 C27 . . . . -178.0(7) ?
C22 O4 C26 C25 . . . . -62.2(11) ?
C24 C25 C26 O4 . . . . 59.1(12) ?
C27 C25 C26 O4 . . . . -174.6(10) ?

loop_
_cod_related_entry_id
_cod_related_entry_database
_cod_related_entry_code
1 ChemSpider 24741483
